data_7160078
loop_
_publ_author_name
'Jena, Chinmay K.'
'Sharma, Nagendra K.'

_publ_section_title
;
 Non-benzenoid <i>N</i>-aryl oxalamide: synthesis of troponyl-oxalamide
 peptides by Pd(II)-catalyzed C(sp<sup>3</sup>)-H functionalization of
 glycinamides.
;
_journal_issue 33
_journal_name_full 'Organic &amp; biomolecular chemistry'
_journal_page_first 6822
_journal_page_last 6832
_journal_paper_doi 10.1039/d4ob00800f
_journal_volume 22
_journal_year 2024
_chemical_formula_moiety 'C16 H14 N2 O3'
_chemical_formula_sum 'C10 H22 N2 O7'
_chemical_formula_weight 282.29
_space_group_crystal_system monoclinic
_space_group_IT_number 14
_space_group_name_Hall '-P 2ybc'
_space_group_name_H-M_alt 'P 1 21/c 1'
_atom_sites_solution_hydrogens geom
_audit_creation_date 2021-06-20
_audit_creation_method
;
Olex2 1.2
(compiled 2018.05.29 svn.r3508 for OlexSys, GUI svn.r5506)
;
_audit_update_record
;
2024-01-29 deposited with the CCDC.	2024-07-29 downloaded from the CCDC.
;
_cell_angle_alpha 90
_cell_angle_beta 102.069(8)
_cell_angle_gamma 90
_cell_formula_units_Z 4
_cell_length_a 12.9666(11)
_cell_length_b 13.3233(10)
_cell_length_c 8.2903(6)
_cell_measurement_reflns_used 4767
_cell_measurement_temperature 292(3)
_cell_measurement_theta_max 30.4250
_cell_measurement_theta_min 3.9400
_cell_volume 1400.56(19)
_computing_cell_refinement 'CrysAlisPro 1.171.39.46b (Rigaku OD, 2018)'
_computing_data_collection 'CrysAlisPro 1.171.39.46b (Rigaku OD, 2018)'
_computing_data_reduction 'CrysAlisPro 1.171.39.46b (Rigaku OD, 2018)'
_computing_molecular_graphics 'Olex2 (Dolomanov et al., 2009)'
_computing_publication_material 'Olex2 (Dolomanov et al., 2009)'
_computing_structure_refinement 'ShelXL (Sheldrick, 2015)'
_computing_structure_solution 'XS (Sheldrick, 2008)'
_diffrn_ambient_temperature 292(3)
_diffrn_detector_type 'Pilatus 200K'
_diffrn_measured_fraction_theta_full 0.997
_diffrn_measured_fraction_theta_max 0.995
_diffrn_measurement_details
;
List of Runs (angles in degrees, time in seconds):

  # Type    Start    End  Width  t~exp~   \w     \q     \k     \f   Frames
#--------------------------------------------------------------------------
  1  \w    -37.00  66.00   0.50   85.00    --   -3.82   3.00  90.00  206
  2  \w    -60.00 -26.00   0.50   85.00    --   -3.82  -3.00 -87.00   68
  3  \w     14.00  39.00   0.50   85.00    --    3.51 -99.00-150.00   50
  4  \w    -19.00  32.00   0.50   85.00    --   -3.82 -99.00 -90.00  102
  5  \w    -63.00   0.00   0.50   85.00    --   -3.82 -38.00-120.00  126
  6  \w    -20.00   5.00   0.50   85.00    --   -3.82 -99.00  60.00   50
;
_diffrn_measurement_device 'four-circle diffractometer'
_diffrn_measurement_device_type 'SuperNova, Dual, Cu at home/near, Pilatus 200K'
_diffrn_measurement_method '\w scans'
_diffrn_radiation_type MoK\a
_diffrn_radiation_wavelength 0.71073
_diffrn_reflns_av_R_equivalents 0.0297
_diffrn_reflns_av_unetI/netI 0.0262
_diffrn_reflns_Laue_measured_fraction_full 0.997
_diffrn_reflns_Laue_measured_fraction_max 0.995
_diffrn_reflns_limit_h_max 15
_diffrn_reflns_limit_h_min -16
_diffrn_reflns_limit_k_max 15
_diffrn_reflns_limit_k_min -16
_diffrn_reflns_limit_l_max 10
_diffrn_reflns_limit_l_min -9
_diffrn_reflns_number 12306
_diffrn_reflns_point_group_measured_fraction_full 0.997
_diffrn_reflns_point_group_measured_fraction_max 0.995
_diffrn_reflns_theta_full 25.242
_diffrn_reflns_theta_max 26.366
_diffrn_reflns_theta_min 3.455
_exptl_absorpt_coefficient_mu 0.113
_exptl_absorpt_correction_T_max 1.00000
_exptl_absorpt_correction_T_min 0.46368
_exptl_absorpt_correction_type multi-scan
_exptl_absorpt_process_details
;
CrysAlisPro 1.171.39.46b (Rigaku Oxford Diffraction, 2018)
Empirical absorption correction using spherical harmonics,
 implemented in SCALE3 ABSPACK scaling algorithm.
;
_exptl_crystal_colour 'clear light brown'
_exptl_crystal_colour_lustre clear
_exptl_crystal_colour_modifier light
_exptl_crystal_colour_primary brown
_exptl_crystal_density_diffrn 1.339
_exptl_crystal_density_method 'not measured'
_exptl_crystal_description needle
_exptl_crystal_F_000 608
_exptl_crystal_size_max 0.021
_exptl_crystal_size_mid 0.012
_exptl_crystal_size_min 0.001
_refine_diff_density_max 0.152
_refine_diff_density_min -0.163
_refine_diff_density_rms 0.031
_refine_ls_extinction_method none
_refine_ls_goodness_of_fit_ref 0.791
_refine_ls_hydrogen_treatment constr
_refine_ls_matrix_type full
_refine_ls_number_parameters 190
_refine_ls_number_reflns 2846
_refine_ls_number_restraints 0
_refine_ls_restrained_S_all 0.791
_refine_ls_R_factor_all 0.0563
_refine_ls_R_factor_gt 0.0417
_refine_ls_shift/su_max 0.001
_refine_ls_shift/su_mean 0.000
_refine_ls_structure_factor_coef Fsqd
_refine_ls_weighting_details 'w=1/[\s^2^(Fo^2^)+(0.2000P)^2^] where P=(Fo^2^+2Fc^2^)/3'
_refine_ls_weighting_scheme calc
_refine_ls_wR_factor_gt 0.1687
_refine_ls_wR_factor_ref 0.1942
_reflns_Friedel_coverage 0.000
_reflns_number_gt 2181
_reflns_number_total 2846
_reflns_threshold_expression 'I > 2\s(I)'
_cod_data_source_file d4ob00800f2.cif
_cod_data_source_block nks_ckj_214
_cod_depositor_comments 'Adding full bibliography for 7160076--7160081.cif.'
_cod_database_code 7160078
_shelx_shelxl_version_number 2018/3
_shelx_space_group_comment
;
The symmetry employed for this shelxl refinement is uniquely defined
by the following loop, which should always be used as a source of
symmetry information in preference to the above space-group names.
They are only intended as comments.
;
_olex2_refinement_description
;
1. Fixed Uiso
 At 1.2 times of:
  All C(H) groups, All C(H,H) groups, All N(H) groups
2.a Secondary CH2 refined with riding coordinates:
 C10(H10A,H10B)
2.b Aromatic/amide H refined with riding coordinates:
 N1(H1), N2(H2), C6(H6), C12(H12), C16(H16), C14(H14), C13(H13), C5(H5),
 C15(H15), C2(H2A), C4(H4), C3(H3)
;
_olex2_submission_special_instructions 'No special instructions were received'
_oxdiff_exptl_absorpt_empirical_details
;
Empirical correction (ABSPACK) includes:
- Absorption correction using spherical harmonics
- Frame scaling
;

loop_
_space_group_symop_operation_xyz
'x, y, z'
'-x, y+1/2, -z+1/2'
'-x, -y, -z'
'x, -y-1/2, z-1/2'

loop_
_atom_site_label
_atom_site_type_symbol
_atom_site_fract_x
_atom_site_fract_y
_atom_site_fract_z
_atom_site_U_iso_or_equiv
_atom_site_adp_type
_atom_site_occupancy
_atom_site_site_symmetry_order
_atom_site_calc_flag
_atom_site_refinement_flags_posn
_atom_site_refinement_flags_adp
_atom_site_refinement_flags_occupancy
_atom_site_disorder_assembly
_atom_site_disorder_group
N1 N 0.89458(11) 0.13720(9) 0.02302(16) 0.0504(4) Uani 1 1 d . . . . .
H1 H 0.836735 0.138493 -0.050030 0.060 Uiso 1 1 calc R . . . .
O2 O 0.95373(10) 0.14633(9) 0.30146(14) 0.0634(4) Uani 1 1 d . . . . .
N2 N 0.75386(11) 0.13680(9) 0.34721(19) 0.0548(4) Uani 1 1 d . . . . .
H2 H 0.808720 0.140390 0.425879 0.066 Uiso 1 1 calc R . . . .
O3 O 0.69681(10) 0.14112(10) 0.07056(18) 0.0737(4) Uani 1 1 d . . . . .
C8 C 0.88284(12) 0.14192(10) 0.17977(19) 0.0470(4) Uani 1 1 d . . . . .
C9 C 0.76658(12) 0.14025(10) 0.1933(2) 0.0509(4) Uani 1 1 d . . . . .
O1 O 0.86436(12) 0.12071(10) -0.28792(16) 0.0724(4) Uani 1 1 d . . . . .
C7 C 0.98589(13) 0.13054(9) -0.03980(19) 0.0467(4) Uani 1 1 d . . . . .
C11 C 0.61526(11) 0.01920(11) 0.3891(2) 0.0536(4) Uani 1 1 d . . . . .
C1 C 0.95934(15) 0.12051(10) -0.2187(2) 0.0550(4) Uani 1 1 d . . . . .
C10 C 0.65041(14) 0.12713(12) 0.3891(3) 0.0641(5) Uani 1 1 d . . . . .
H10A H 0.599104 0.164798 0.310124 0.077 Uiso 1 1 calc R . . . .
H10B H 0.653083 0.155871 0.497387 0.077 Uiso 1 1 calc R . . . .
C6 C 1.08322(15) 0.13247(12) 0.0606(2) 0.0618(5) Uani 1 1 d . . . . .
H6 H 1.083281 0.139495 0.172193 0.074 Uiso 1 1 calc R . . . .
C12 C 0.65736(13) -0.04293(12) 0.5190(2) 0.0622(5) Uani 1 1 d . . . . .
H12 H 0.706394 -0.017473 0.607775 0.075 Uiso 1 1 calc R . . . .
C16 C 0.54215(13) -0.02082(14) 0.2604(2) 0.0669(5) Uani 1 1 d . . . . .
H16 H 0.512218 0.019631 0.171430 0.080 Uiso 1 1 calc R . . . .
C14 C 0.55562(16) -0.18042(14) 0.3915(3) 0.0756(6) Uani 1 1 d . . . . .
H14 H 0.535614 -0.247397 0.392840 0.091 Uiso 1 1 calc R . . . .
C13 C 0.62792(17) -0.14197(13) 0.5194(3) 0.0732(6) Uani 1 1 d . . . . .
H13 H 0.657649 -0.183005 0.607630 0.088 Uiso 1 1 calc R . . . .
C5 C 1.18441(17) 0.12554(16) 0.0229(3) 0.0807(6) Uani 1 1 d . . . . .
H5 H 1.240461 0.126774 0.113573 0.097 Uiso 1 1 calc R . . . .
C15 C 0.51274(16) -0.12095(16) 0.2621(3) 0.0770(6) Uani 1 1 d . . . . .
H15 H 0.463543 -0.147272 0.174427 0.092 Uiso 1 1 calc R . . . .
C2 C 1.0382(2) 0.11206(15) -0.3161(2) 0.0762(6) Uani 1 1 d . . . . .
H2A H 1.010552 0.105715 -0.428584 0.091 Uiso 1 1 calc R . . . .
C4 C 1.21189(18) 0.11741(15) -0.1250(3) 0.0808(7) Uani 1 1 d . . . . .
H4 H 1.283693 0.115615 -0.124192 0.097 Uiso 1 1 calc R . . . .
C3 C 1.1442(2) 0.11148(14) -0.2771(3) 0.0812(7) Uani 1 1 d . . . . .
H3 H 1.176938 0.106291 -0.366414 0.097 Uiso 1 1 calc R . . . .

loop_
_atom_site_aniso_label
_atom_site_aniso_U_11
_atom_site_aniso_U_22
_atom_site_aniso_U_33
_atom_site_aniso_U_23
_atom_site_aniso_U_13
_atom_site_aniso_U_12
N1 0.0516(7) 0.0572(7) 0.0409(8) 0.0009(5) 0.0064(6) -0.0046(5)
O2 0.0608(7) 0.0892(8) 0.0406(7) 0.0026(5) 0.0115(6) -0.0114(5)
N2 0.0555(8) 0.0545(7) 0.0583(9) -0.0007(5) 0.0210(7) -0.0048(5)
O3 0.0581(8) 0.0975(9) 0.0629(9) 0.0122(6) 0.0065(6) 0.0001(6)
C8 0.0563(9) 0.0430(7) 0.0418(8) 0.0033(5) 0.0106(7) -0.0061(5)
C9 0.0544(9) 0.0442(7) 0.0546(10) 0.0046(6) 0.0127(7) -0.0019(5)
O1 0.0792(10) 0.0913(9) 0.0434(7) -0.0020(5) 0.0050(6) -0.0059(6)
C7 0.0566(9) 0.0390(7) 0.0462(9) 0.0020(5) 0.0146(7) -0.0039(5)
C11 0.0455(7) 0.0566(9) 0.0650(10) -0.0057(7) 0.0259(7) 0.0004(6)
C1 0.0759(11) 0.0474(8) 0.0420(9) 0.0018(6) 0.0133(8) 0.0008(6)
C10 0.0605(10) 0.0550(9) 0.0859(14) -0.0011(7) 0.0361(10) 0.0028(6)
C6 0.0604(10) 0.0731(10) 0.0523(10) -0.0036(7) 0.0127(8) -0.0107(7)
C12 0.0588(9) 0.0615(10) 0.0669(11) -0.0040(7) 0.0147(8) -0.0052(7)
C16 0.0566(9) 0.0802(11) 0.0655(11) -0.0029(8) 0.0164(8) 0.0038(8)
C14 0.0762(11) 0.0603(10) 0.0948(16) -0.0110(10) 0.0284(11) -0.0139(8)
C13 0.0801(13) 0.0598(10) 0.0818(14) 0.0036(8) 0.0217(11) -0.0037(8)
C5 0.0589(11) 0.0970(14) 0.0875(16) -0.0096(10) 0.0181(11) -0.0102(8)
C15 0.0640(12) 0.0859(13) 0.0814(15) -0.0249(11) 0.0160(10) -0.0169(9)
C2 0.1033(17) 0.0833(12) 0.0480(11) 0.0076(8) 0.0294(10) 0.0208(10)
C4 0.0721(13) 0.0719(11) 0.111(2) -0.0004(10) 0.0478(14) -0.0034(8)
C3 0.1061(18) 0.0737(12) 0.0805(16) 0.0095(9) 0.0575(14) 0.0155(10)

loop_
_atom_type_symbol
_atom_type_description
_atom_type_scat_dispersion_real
_atom_type_scat_dispersion_imag
_atom_type_scat_source
C C 0.0033 0.0016 'International Tables Vol C Tables 4.2.6.8 and 6.1.1.4'
H H 0.0000 0.0000 'International Tables Vol C Tables 4.2.6.8 and 6.1.1.4'
N N 0.0061 0.0033 'International Tables Vol C Tables 4.2.6.8 and 6.1.1.4'
O O 0.0106 0.0060 'International Tables Vol C Tables 4.2.6.8 and 6.1.1.4'

loop_
_geom_angle_atom_site_label_1
_geom_angle_atom_site_label_2
_geom_angle_atom_site_label_3
_geom_angle
_geom_angle_site_symmetry_1
_geom_angle_site_symmetry_3
_geom_angle_publ_flag
C8 N1 C7 130.02(14) . . ?
C9 N2 C10 122.63(16) . . ?
N1 C8 C9 112.46(13) . . ?
O2 C8 N1 125.95(15) . . ?
O2 C8 C9 121.59(15) . . ?
N2 C9 C8 113.19(14) . . ?
O3 C9 N2 126.09(16) . . ?
O3 C9 C8 120.72(16) . . ?
N1 C7 C1 110.37(14) . . ?
C6 C7 N1 121.56(16) . . ?
C6 C7 C1 128.07(17) . . ?
C12 C11 C10 120.16(16) . . ?
C12 C11 C16 117.98(16) . . ?
C16 C11 C10 121.85(16) . . ?
O1 C1 C7 118.01(16) . . ?
O1 C1 C2 119.56(17) . . ?
C2 C1 C7 122.43(17) . . ?
N2 C10 C11 112.13(12) . . ?
C7 C6 C5 130.5(2) . . ?
C13 C12 C11 120.92(17) . . ?
C11 C16 C15 120.63(18) . . ?
C15 C14 C13 119.89(18) . . ?
C14 C13 C12 120.45(19) . . ?
C4 C5 C6 129.7(2) . . ?
C14 C15 C16 120.13(18) . . ?
C3 C2 C1 132.7(2) . . ?
C5 C4 C3 126.6(2) . . ?
C2 C3 C4 130.0(2) . . ?

loop_
_geom_bond_atom_site_label_1
_geom_bond_atom_site_label_2
_geom_bond_distance
_geom_bond_site_symmetry_2
_geom_bond_publ_flag
N1 C8 1.341(2) . ?
N1 C7 1.392(2) . ?
O2 C8 1.2159(18) . ?
N2 C9 1.321(2) . ?
N2 C10 1.460(2) . ?
O3 C9 1.212(2) . ?
C8 C9 1.535(2) . ?
O1 C1 1.245(2) . ?
C7 C1 1.457(2) . ?
C7 C6 1.359(2) . ?
C11 C10 1.509(2) . ?
C11 C12 1.378(3) . ?
C11 C16 1.378(3) . ?
C1 C2 1.434(3) . ?
C6 C5 1.414(3) . ?
C12 C13 1.374(2) . ?
C16 C15 1.388(3) . ?
C14 C13 1.360(3) . ?
C14 C15 1.356(3) . ?
C5 C4 1.351(4) . ?
C2 C3 1.344(3) . ?
C4 C3 1.380(4) . ?
